data_7123966
loop_
_publ_author_name
'Umetani, Masataka'
'Kim, Jinseok'
'Tanaka, Takayuki'
'Kim, Dongho'
'Osuka, Atsuhiro'

_publ_section_title
;
 5,20-Diheterohexaphyrins: metal-template-free synthesis and aromaticity
 switching
;
_journal_name_full 'Chemical Communications'
_journal_paper_doi 10.1039/C9CC05580K
_journal_year 2019
_chemical_formula_moiety 'C32 H29 N3 S1, C H Cl3'
_chemical_formula_sum 'C33 H30 Cl3 N3 S'
_chemical_formula_weight 607.05
_chemical_name_systematic 5,20-dithiahexaphyrin
_space_group_crystal_system monoclinic
_space_group_IT_number 14
_space_group_name_Hall '-P 2yn'
_space_group_name_H-M_alt 'P 1 21/n 1'
_symmetry_space_group_name_Hall '-P 2yn'
_symmetry_space_group_name_H-M 'P 1 21/n 1'
_atom_sites_solution_hydrogens geom
_audit_creation_method SHELXL-2014/7
_audit_update_record
;
2019-06-15 deposited with the CCDC.    2019-08-07 downloaded from the CCDC.
;
_cell_angle_alpha 90
_cell_angle_beta 115.395(2)
_cell_angle_gamma 90
_cell_formula_units_Z 4
_cell_length_a 13.8418(3)
_cell_length_b 16.1286(2)
_cell_length_c 14.8743(3)
_cell_measurement_reflns_used 22673
_cell_measurement_temperature 93(2)
_cell_measurement_theta_max 73.3220
_cell_measurement_theta_min 3.6420
_cell_volume 2999.80(11)
_computing_structure_refinement 'SHELXL-2014/7 (Sheldrick, 2014)'
_diffrn_ambient_temperature 93(2)
_diffrn_detector_area_resol_mean 5.8140
_diffrn_measured_fraction_theta_full 0.998
_diffrn_measured_fraction_theta_max 0.984
_diffrn_measurement_device_type 'Rigaku XtaLAB P200'
_diffrn_measurement_method \w
_diffrn_radiation_type CuK\a
_diffrn_radiation_wavelength 1.54184
_diffrn_reflns_av_R_equivalents 0.0493
_diffrn_reflns_av_unetI/netI 0.0279
_diffrn_reflns_Laue_measured_fraction_full 0.998
_diffrn_reflns_Laue_measured_fraction_max 0.984
_diffrn_reflns_limit_h_max 17
_diffrn_reflns_limit_h_min -17
_diffrn_reflns_limit_k_max 20
_diffrn_reflns_limit_k_min -20
_diffrn_reflns_limit_l_max 18
_diffrn_reflns_limit_l_min -18
_diffrn_reflns_number 41279
_diffrn_reflns_point_group_measured_fraction_full 0.998
_diffrn_reflns_point_group_measured_fraction_max 0.984
_diffrn_reflns_theta_full 67.684
_diffrn_reflns_theta_max 73.821
_diffrn_reflns_theta_min 3.653
_exptl_absorpt_coefficient_mu 3.626
_exptl_absorpt_correction_T_max 1.00000
_exptl_absorpt_correction_T_min 0.84112
_exptl_absorpt_correction_type multi-scan
_exptl_absorpt_process_details 'CrysAlisPro 1.171.38.46 (Rigaku Oxford Diffraction, 2015)'
_exptl_crystal_colour Brown
_exptl_crystal_density_diffrn 1.344
_exptl_crystal_description Prism
_exptl_crystal_F_000 1264
_exptl_crystal_recrystallization_method 'Vapour deposition'
_exptl_crystal_size_max 0.15
_exptl_crystal_size_mid 0.14
_exptl_crystal_size_min 0.02
_refine_diff_density_max 1.236
_refine_diff_density_min -0.565
_refine_diff_density_rms 0.069
_refine_ls_extinction_method none
_refine_ls_goodness_of_fit_ref 1.097
_refine_ls_hydrogen_treatment constr
_refine_ls_matrix_type full
_refine_ls_number_parameters 367
_refine_ls_number_reflns 5980
_refine_ls_number_restraints 0
_refine_ls_restrained_S_all 1.097
_refine_ls_R_factor_all 0.0622
_refine_ls_R_factor_gt 0.0550
_refine_ls_shift/su_max 0.002
_refine_ls_shift/su_mean 0.000
_refine_ls_structure_factor_coef Fsqd
_refine_ls_weighting_details 'w=1/[\s^2^(Fo^2^)+(0.0912P)^2^+2.2185P] where P=(Fo^2^+2Fc^2^)/3'
_refine_ls_weighting_scheme calc
_refine_ls_wR_factor_gt 0.1555
_refine_ls_wR_factor_ref 0.1607
_reflns_Friedel_coverage 0.000
_reflns_number_gt 5088
_reflns_number_total 5980
_reflns_threshold_expression 'I > 2\s(I)'
_cod_data_source_file c9cc05580k2.cif
_cod_data_source_block 171204umetani
_cod_depositor_comments
;
The following automatic conversions were performed:

'_exptl_absorpt_correction_type' value 'Multi-scan' changed to
'multi-scan' according to
/home/data/users/saulius/crontab/automatic-downloads/rss-feeds/RSC/lib/dictionaries/cif_core.dic
dictionary named 'cif_core.dic' version 2.4.2 from 2011-04-26.

Automatic conversion script
Id: cif_fix_values 4973 2017-02-22 13:04:09Z antanas 
;
_cod_original_formula_sum 'C33 H30 Cl3 N3 S1'
_cod_database_code 7123966
_shelx_shelxl_version_number 2014/7
_shelx_space_group_comment
;
The symmetry employed for this shelxl refinement is uniquely defined
by the following loop, which should always be used as a source of
symmetry information in preference to the above space-group names.
They are only intended as comments.
;

loop_
_space_group_symop_operation_xyz
'x, y, z'
'-x+1/2, y+1/2, -z+1/2'
'-x, -y, -z'
'x-1/2, -y-1/2, z-1/2'

loop_
_atom_site_label
_atom_site_type_symbol
_atom_site_fract_x
_atom_site_fract_y
_atom_site_fract_z
_atom_site_U_iso_or_equiv
_atom_site_adp_type
_atom_site_occupancy
_atom_site_site_symmetry_order
_atom_site_calc_flag
_atom_site_refinement_flags_posn
_atom_site_refinement_flags_adp
C1 C 0.4781(2) 0.13271(15) 0.63041(17) 0.0296(5) Uani 1 1 d . .
C2 C 0.4723(3) 0.17163(17) 0.71610(19) 0.0396(6) Uani 1 1 d . .
H1 H 0.4992 0.1503 0.7819 0.048 Uiso 1 1 calc R U
C3 C 0.4209(2) 0.24460(16) 0.68289(19) 0.0350(6) Uani 1 1 d . .
H2 H 0.4041 0.2847 0.7209 0.042 Uiso 1 1 calc R U
C4 C 0.3963(2) 0.24947(15) 0.57806(18) 0.0272(5) Uani 1 1 d . .
C5 C 0.34618(19) 0.31278(14) 0.51348(17) 0.0251(5) Uani 1 1 d . .
C6 C 0.33044(19) 0.31503(14) 0.41182(17) 0.0252(5) Uani 1 1 d . .
C7 C 0.2885(2) 0.37967(15) 0.34262(18) 0.0302(5) Uani 1 1 d . .
H3 H 0.2623 0.4312 0.3540 0.036 Uiso 1 1 calc R U
C8 C 0.2919(2) 0.35501(15) 0.25461(18) 0.0295(5) Uani 1 1 d . .
H4 H 0.2692 0.3869 0.1954 0.035 Uiso 1 1 calc R U
C9 C 0.33454(19) 0.27474(14) 0.26848(16) 0.0243(5) Uani 1 1 d . .
C10 C 0.35151(18) 0.22359(14) 0.19737(16) 0.0227(4) Uani 1 1 d . .
C11 C 0.38905(18) 0.14406(14) 0.21470(16) 0.0232(4) Uani 1 1 d . .
C12 C 0.4060(2) 0.08983(15) 0.14527(17) 0.0268(5) Uani 1 1 d . .
H5 H 0.3959 0.1036 0.0797 0.032 Uiso 1 1 calc R U
C13 C 0.4389(2) 0.01603(16) 0.19115(18) 0.0319(5) Uani 1 1 d . .
H6 H 0.4568 -0.0323 0.1650 0.038 Uiso 1 1 calc R U
C14 C 0.4411(2) 0.02615(15) 0.28933(17) 0.0280(5) Uani 1 1 d . .
C15 C 0.30498(19) 0.38561(14) 0.54924(16) 0.0251(5) Uani 1 1 d . .
N1 N 0.43426(17) 0.17848(12) 0.54955(14) 0.0273(4) Uani 1 1 d . .
N2 N 0.35779(16) 0.25192(12) 0.36460(14) 0.0236(4) Uani 1 1 d . .
H7 H 0.3859 0.2042 0.3919 0.028 Uiso 1 1 calc R U
C16 C 0.19982(19) 0.38406(16) 0.54087(17) 0.0285(5) Uani 1 1 d . .
C17 C 0.1622(2) 0.45300(17) 0.57296(18) 0.0336(6) Uani 1 1 d . .
H8 H 0.0912 0.4524 0.5674 0.040 Uiso 1 1 calc R U
C18 C 0.2252(2) 0.52217(17) 0.61267(19) 0.0355(6) Uani 1 1 d . .
C19 C 0.3293(2) 0.52186(16) 0.62138(19) 0.0352(6) Uani 1 1 d . .
H9 H 0.3733 0.5691 0.6486 0.042 Uiso 1 1 calc R U
C20 C 0.3709(2) 0.45417(15) 0.59128(19) 0.0303(5) Uani 1 1 d . .
N3 N 0.41315(17) 0.10140(12) 0.30384(14) 0.0272(4) Uani 1 1 d . .
C21 C 0.1311(2) 0.30809(19) 0.5010(2) 0.0397(6) Uani 1 1 d . .
H10 H 0.1593 0.2627 0.5491 0.060 Uiso 1 1 calc R U
H11 H 0.1316 0.2916 0.4378 0.060 Uiso 1 1 calc R U
H12 H 0.0576 0.3206 0.4903 0.060 Uiso 1 1 calc R U
C22 C 0.1828(3) 0.5956(2) 0.6472(2) 0.0491(8) Uani 1 1 d . .
H13 H 0.1045 0.5938 0.6165 0.074 Uiso 1 1 calc R U
H14 H 0.2066 0.6469 0.6277 0.074 Uiso 1 1 calc R U
H15 H 0.2097 0.5939 0.7198 0.074 Uiso 1 1 calc R U
C23 C 0.4856(2) 0.45478(19) 0.6068(2) 0.0416(6) Uani 1 1 d . .
H16 H 0.5144 0.5111 0.6233 0.062 Uiso 1 1 calc R U
H17 H 0.4898 0.4364 0.5458 0.062 Uiso 1 1 calc R U
H18 H 0.5275 0.4172 0.6615 0.062 Uiso 1 1 calc R U
C24 C 0.32291(18) 0.26052(14) 0.09672(16) 0.0228(4) Uani 1 1 d . .
C25 C 0.21821(19) 0.25265(16) 0.02264(18) 0.0288(5) Uani 1 1 d . .
C26 C 0.1921(2) 0.28865(17) -0.07011(18) 0.0336(5) Uani 1 1 d . .
H19 H 0.1204 0.2855 -0.1196 0.040 Uiso 1 1 calc R U
C27 C 0.2682(2) 0.32913(16) -0.09206(18) 0.0320(5) Uani 1 1 d . .
C28 C 0.3727(2) 0.33354(15) -0.01821(18) 0.0303(5) Uani 1 1 d . .
H20 H 0.4259 0.3595 -0.0328 0.036 Uiso 1 1 calc R U
C29 C 0.40139(19) 0.30071(14) 0.07704(17) 0.0255(5) Uani 1 1 d . .
C30 C 0.1364(2) 0.2036(2) 0.0422(2) 0.0410(6) Uani 1 1 d . .
H21 H 0.1604 0.1460 0.0575 0.061 Uiso 1 1 calc R U
H22 H 0.0677 0.2051 -0.0170 0.061 Uiso 1 1 calc R U
H23 H 0.1278 0.2279 0.0987 0.061 Uiso 1 1 calc R U
C31 C 0.2385(3) 0.3658(2) -0.1939(2) 0.0454(7) Uani 1 1 d . .
H24 H 0.2947 0.4042 -0.1910 0.068 Uiso 1 1 calc R U
H25 H 0.1707 0.3958 -0.2156 0.068 Uiso 1 1 calc R U
H26 H 0.2310 0.3212 -0.2413 0.068 Uiso 1 1 calc R U
C32 C 0.5148(2) 0.30722(18) 0.1551(2) 0.0370(6) Uani 1 1 d . .
H27 H 0.5153 0.3304 0.2162 0.055 Uiso 1 1 calc R U
H28 H 0.5555 0.3435 0.1311 0.055 Uiso 1 1 calc R U
H29 H 0.5474 0.2520 0.1690 0.055 Uiso 1 1 calc R U
C33 C 0.1663(2) 0.0234(2) 0.4384(2) 0.0440(7) Uani 1 1 d . .
H30 H 0.1864 -0.0365 0.4489 0.053 Uiso 1 1 calc R U
S1 S 0.53641(6) 0.04261(4) 0.61334(4) 0.03495(18) Uani 1 1 d . .
Cl1 Cl 0.23193(6) 0.06813(5) 0.37260(6) 0.0467(2) Uani 1 1 d . .
Cl2 Cl 0.20608(7) 0.07018(5) 0.55613(6) 0.0543(2) Uani 1 1 d . .
Cl3 Cl 0.02591(6) 0.02990(6) 0.36957(7) 0.0591(2) Uani 1 1 d . .

loop_
_atom_site_aniso_label
_atom_site_aniso_U_11
_atom_site_aniso_U_22
_atom_site_aniso_U_33
_atom_site_aniso_U_23
_atom_site_aniso_U_13
_atom_site_aniso_U_12
C1 0.0402(13) 0.0271(11) 0.0225(11) 0.0020(9) 0.0144(10) 0.0026(10)
C2 0.0623(18) 0.0350(14) 0.0235(12) 0.0038(10) 0.0202(13) 0.0109(13)
C3 0.0541(16) 0.0304(12) 0.0255(12) 0.0015(10) 0.0218(12) 0.0074(11)
C4 0.0357(13) 0.0262(11) 0.0234(11) 0.0009(9) 0.0162(10) 0.0026(9)
C5 0.0299(12) 0.0258(11) 0.0230(11) 0.0004(9) 0.0144(9) 0.0011(9)
C6 0.0301(12) 0.0256(11) 0.0221(11) 0.0018(9) 0.0135(9) 0.0021(9)
C7 0.0403(14) 0.0266(11) 0.0277(12) 0.0062(9) 0.0182(11) 0.0087(10)
C8 0.0399(13) 0.0270(12) 0.0243(11) 0.0078(9) 0.0164(10) 0.0077(10)
C9 0.0296(11) 0.0263(11) 0.0192(10) 0.0019(9) 0.0128(9) 0.0021(9)
C10 0.0250(11) 0.0269(11) 0.0181(10) 0.0025(8) 0.0111(9) 0.0000(9)
C11 0.0280(11) 0.0261(11) 0.0165(10) 0.0024(8) 0.0105(9) 0.0010(9)
C12 0.0349(12) 0.0288(11) 0.0192(10) 0.0014(9) 0.0142(9) 0.0019(10)
C13 0.0462(15) 0.0289(12) 0.0246(12) 0.0017(10) 0.0189(11) 0.0053(11)
C14 0.0348(13) 0.0279(12) 0.0203(11) 0.0010(9) 0.0108(10) 0.0023(10)
C15 0.0316(12) 0.0271(11) 0.0205(10) 0.0043(9) 0.0149(9) 0.0057(9)
N1 0.0367(11) 0.0250(10) 0.0216(9) 0.0005(8) 0.0138(8) 0.0018(8)
N2 0.0321(10) 0.0230(9) 0.0181(9) 0.0023(7) 0.0129(8) 0.0034(8)
C16 0.0314(12) 0.0350(13) 0.0210(10) 0.0086(9) 0.0130(9) 0.0060(10)
C17 0.0367(13) 0.0446(15) 0.0253(12) 0.0121(11) 0.0188(11) 0.0160(11)
C18 0.0472(15) 0.0381(14) 0.0250(12) 0.0074(10) 0.0192(11) 0.0173(12)
C19 0.0465(15) 0.0295(12) 0.0301(13) -0.0002(10) 0.0169(12) 0.0054(11)
C20 0.0368(13) 0.0282(12) 0.0289(12) 0.0003(9) 0.0169(11) 0.0033(10)
N3 0.0377(11) 0.0267(10) 0.0188(9) 0.0029(8) 0.0136(8) 0.0035(8)
C21 0.0344(14) 0.0458(16) 0.0403(15) 0.0046(12) 0.0172(12) -0.0037(12)
C22 0.062(2) 0.0462(17) 0.0436(16) 0.0018(13) 0.0274(15) 0.0238(15)
C23 0.0382(15) 0.0396(15) 0.0514(17) -0.0079(13) 0.0233(13) -0.0031(12)
C24 0.0259(11) 0.0260(11) 0.0173(10) 0.0041(8) 0.0099(9) 0.0031(9)
C25 0.0258(12) 0.0367(13) 0.0237(11) 0.0030(9) 0.0105(10) 0.0024(10)
C26 0.0310(13) 0.0413(14) 0.0228(11) 0.0038(10) 0.0060(10) 0.0041(11)
C27 0.0391(14) 0.0332(13) 0.0213(11) 0.0046(10) 0.0106(10) 0.0040(11)
C28 0.0376(13) 0.0307(12) 0.0247(11) 0.0046(9) 0.0154(10) -0.0019(10)
C29 0.0274(11) 0.0266(11) 0.0220(11) 0.0037(9) 0.0101(9) -0.0004(9)
C30 0.0275(13) 0.0591(18) 0.0375(14) 0.0043(13) 0.0151(11) -0.0048(12)
C31 0.0536(18) 0.0518(17) 0.0254(13) 0.0108(12) 0.0117(12) -0.0004(14)
C32 0.0331(14) 0.0437(15) 0.0317(13) 0.0058(11) 0.0115(11) -0.0062(11)
C33 0.0449(16) 0.0440(16) 0.0498(17) -0.0078(13) 0.0268(14) -0.0082(13)
S1 0.0547(4) 0.0292(3) 0.0223(3) 0.0028(2) 0.0178(3) 0.0075(3)
Cl1 0.0472(4) 0.0509(4) 0.0498(4) -0.0077(3) 0.0282(3) -0.0119(3)
Cl2 0.0651(5) 0.0579(5) 0.0507(4) -0.0134(3) 0.0350(4) -0.0123(4)
Cl3 0.0426(4) 0.0711(6) 0.0692(6) -0.0112(4) 0.0293(4) -0.0088(4)

loop_
_atom_type_symbol
_atom_type_description
_atom_type_scat_dispersion_real
_atom_type_scat_dispersion_imag
_atom_type_scat_source
C C 0.0181 0.0091 'International Tables Vol C Tables 4.2.6.8 and 6.1.1.4'
H H 0.0000 0.0000 'International Tables Vol C Tables 4.2.6.8 and 6.1.1.4'
N N 0.0311 0.0180 'International Tables Vol C Tables 4.2.6.8 and 6.1.1.4'
S S 0.3331 0.5567 'International Tables Vol C Tables 4.2.6.8 and 6.1.1.4'
Cl Cl 0.3639 0.7018 'International Tables Vol C Tables 4.2.6.8 and 6.1.1.4'

loop_
_geom_angle_atom_site_label_1
_geom_angle_atom_site_label_2
_geom_angle_atom_site_label_3
_geom_angle
_geom_angle_site_symmetry_3
N1 C1 C2 112.4(2) .
N1 C1 S1 113.43(17) .
C2 C1 S1 134.02(19) .
C3 C2 C1 105.9(2) .
C3 C2 H1 127.1 .
C1 C2 H1 127.1 .
C2 C3 C4 106.5(2) .
C2 C3 H2 126.8 .
C4 C3 H2 126.8 .
C5 C4 N1 122.7(2) .
C5 C4 C3 127.6(2) .
N1 C4 C3 109.7(2) .
C4 C5 C6 124.1(2) .
C4 C5 C15 119.4(2) .
C6 C5 C15 116.5(2) .
N2 C6 C7 107.01(19) .
N2 C6 C5 124.6(2) .
C7 C6 C5 128.3(2) .
C8 C7 C6 107.9(2) .
C8 C7 H3 126.0 .
C6 C7 H3 126.0 .
C7 C8 C9 108.0(2) .
C7 C8 H4 126.0 .
C9 C8 H4 126.0 .
N2 C9 C8 107.25(19) .
N2 C9 C10 124.9(2) .
C8 C9 C10 127.8(2) .
C11 C10 C9 124.7(2) .
C11 C10 C24 118.55(19) .
C9 C10 C24 116.77(19) .
C10 C11 N3 123.8(2) .
C10 C11 C12 126.7(2) .
N3 C11 C12 109.44(19) .
C13 C12 C11 107.2(2) .
C13 C12 H5 126.4 .
C11 C12 H5 126.4 .
C12 C13 C14 105.4(2) .
C12 C13 H6 127.3 .
C14 C13 H6 127.3 .
N3 C14 C13 112.7(2) .
N3 C14 S1 114.20(17) 3_656
C13 C14 S1 132.94(19) 3_656
C20 C15 C16 120.4(2) .
C20 C15 C5 120.2(2) .
C16 C15 C5 119.4(2) .
C1 N1 C4 105.54(19) .
C9 N2 C6 109.84(18) .
C9 N2 H7 125.1 .
C6 N2 H7 125.1 .
C17 C16 C15 118.6(2) .
C17 C16 C21 121.1(2) .
C15 C16 C21 120.3(2) .
C18 C17 C16 122.0(2) .
C18 C17 H8 119.0 .
C16 C17 H8 119.0 .
C17 C18 C19 118.4(2) .
C17 C18 C22 120.9(3) .
C19 C18 C22 120.7(3) .
C18 C19 C20 121.8(3) .
C18 C19 H9 119.1 .
C20 C19 H9 119.1 .
C19 C20 C15 118.8(2) .
C19 C20 C23 120.0(2) .
C15 C20 C23 121.2(2) .
C14 N3 C11 105.34(18) .
C16 C21 H10 109.5 .
C16 C21 H11 109.5 .
H10 C21 H11 109.5 .
C16 C21 H12 109.5 .
H10 C21 H12 109.5 .
H11 C21 H12 109.5 .
C18 C22 H13 109.5 .
C18 C22 H14 109.5 .
H13 C22 H14 109.5 .
C18 C22 H15 109.5 .
H13 C22 H15 109.5 .
H14 C22 H15 109.5 .
C20 C23 H16 109.5 .
C20 C23 H17 109.5 .
H16 C23 H17 109.5 .
C20 C23 H18 109.5 .
H16 C23 H18 109.5 .
H17 C23 H18 109.5 .
C25 C24 C29 120.8(2) .
C25 C24 C10 119.4(2) .
C29 C24 C10 119.8(2) .
C26 C25 C24 118.9(2) .
C26 C25 C30 120.8(2) .
C24 C25 C30 120.3(2) .
C27 C26 C25 121.7(2) .
C27 C26 H19 119.1 .
C25 C26 H19 119.1 .
C26 C27 C28 118.2(2) .
C26 C27 C31 120.8(2) .
C28 C27 C31 121.0(2) .
C27 C28 C29 121.7(2) .
C27 C28 H20 119.1 .
C29 C28 H20 119.1 .
C24 C29 C28 118.5(2) .
C24 C29 C32 121.2(2) .
C28 C29 C32 120.3(2) .
C25 C30 H21 109.5 .
C25 C30 H22 109.5 .
H21 C30 H22 109.5 .
C25 C30 H23 109.5 .
H21 C30 H23 109.5 .
H22 C30 H23 109.5 .
C27 C31 H24 109.5 .
C27 C31 H25 109.5 .
H24 C31 H25 109.5 .
C27 C31 H26 109.5 .
H24 C31 H26 109.5 .
H25 C31 H26 109.5 .
C29 C32 H27 109.5 .
C29 C32 H28 109.5 .
H27 C32 H28 109.5 .
C29 C32 H29 109.5 .
H27 C32 H29 109.5 .
H28 C32 H29 109.5 .
Cl1 C33 Cl2 111.29(16) .
Cl1 C33 Cl3 110.91(18) .
Cl2 C33 Cl3 110.29(16) .
Cl1 C33 H30 108.1 .
Cl2 C33 H30 108.1 .
Cl3 C33 H30 108.1 .
C1 S1 C14 109.90(11) 3_656

loop_
_geom_bond_atom_site_label_1
_geom_bond_atom_site_label_2
_geom_bond_distance
_geom_bond_site_symmetry_2
C1 N1 1.317(3) .
C1 C2 1.454(3) .
C1 S1 1.733(3) .
C2 C3 1.355(4) .
C2 H1 0.9500 .
C3 C4 1.449(3) .
C3 H2 0.9500 .
C4 C5 1.369(3) .
C4 N1 1.399(3) .
C5 C6 1.433(3) .
C5 C15 1.499(3) .
C6 N2 1.379(3) .
C6 C7 1.404(3) .
C7 C8 1.388(3) .
C7 H3 0.9500 .
C8 C9 1.401(3) .
C8 H4 0.9500 .
C9 N2 1.374(3) .
C9 C10 1.438(3) .
C10 C11 1.366(3) .
C10 C24 1.498(3) .
C11 N3 1.401(3) .
C11 C12 1.447(3) .
C12 C13 1.350(3) .
C12 H5 0.9500 .
C13 C14 1.457(3) .
C13 H6 0.9500 .
C14 N3 1.320(3) .
C14 S1 1.742(2) 3_656
C15 C20 1.399(3) .
C15 C16 1.407(3) .
N2 H7 0.8800 .
C16 C17 1.396(4) .
C16 C21 1.508(4) .
C17 C18 1.383(4) .
C17 H8 0.9500 .
C18 C19 1.390(4) .
C18 C22 1.507(4) .
C19 C20 1.395(3) .
C19 H9 0.9500 .
C20 C23 1.503(4) .
C21 H10 0.9800 .
C21 H11 0.9800 .
C21 H12 0.9800 .
C22 H13 0.9800 .
C22 H14 0.9800 .
C22 H15 0.9800 .
C23 H16 0.9800 .
C23 H17 0.9800 .
C23 H18 0.9800 .
C24 C25 1.400(3) .
C24 C29 1.399(3) .
C25 C26 1.394(3) .
C25 C30 1.508(3) .
C26 C27 1.393(4) .
C26 H19 0.9500 .
C27 C28 1.393(4) .
C27 C31 1.510(3) .
C28 C29 1.401(3) .
C28 H20 0.9500 .
C29 C32 1.503(3) .
C30 H21 0.9800 .
C30 H22 0.9800 .
C30 H23 0.9800 .
C31 H24 0.9800 .
C31 H25 0.9800 .
C31 H26 0.9800 .
C32 H27 0.9800 .
C32 H28 0.9800 .
C32 H29 0.9800 .
C33 Cl1 1.751(3) .
C33 Cl2 1.764(3) .
C33 Cl3 1.769(3) .
C33 H30 1.0000 .
S1 C14 1.742(2) 3_656

loop_
_geom_hbond_atom_site_label_D
_geom_hbond_atom_site_label_H
_geom_hbond_atom_site_label_A
_geom_hbond_distance_DH
_geom_hbond_distance_HA
_geom_hbond_distance_DA
_geom_hbond_angle_DHA
N2 H7 N1 0.88 2.18 2.756(3) 122.2
N2 H7 N3 0.88 2.24 2.809(3) 121.9
N2 H7 Cl1 0.88 2.99 3.466(2) 116.3

loop_
_geom_torsion_atom_site_label_1
_geom_torsion_atom_site_label_2
_geom_torsion_atom_site_label_3
_geom_torsion_atom_site_label_4
_geom_torsion
_geom_torsion_site_symmetry_1
_geom_torsion_site_symmetry_4
N1 C1 C2 C3 0.6(3) . .
S1 C1 C2 C3 176.2(2) . .
C1 C2 C3 C4 -0.2(3) . .
C2 C3 C4 C5 -178.8(3) . .
C2 C3 C4 N1 -0.2(3) . .
N1 C4 C5 C6 -2.3(4) . .
C3 C4 C5 C6 176.1(2) . .
N1 C4 C5 C15 178.2(2) . .
C3 C4 C5 C15 -3.4(4) . .
C4 C5 C6 N2 4.1(4) . .
C15 C5 C6 N2 -176.4(2) . .
C4 C5 C6 C7 -174.2(3) . .
C15 C5 C6 C7 5.4(4) . .
N2 C6 C7 C8 -0.5(3) . .
C5 C6 C7 C8 178.0(2) . .
C6 C7 C8 C9 0.8(3) . .
C7 C8 C9 N2 -0.7(3) . .
C7 C8 C9 C10 178.9(2) . .
N2 C9 C10 C11 2.8(4) . .
C8 C9 C10 C11 -176.8(2) . .
N2 C9 C10 C24 -178.8(2) . .
C8 C9 C10 C24 1.6(4) . .
C9 C10 C11 N3 1.8(4) . .
C24 C10 C11 N3 -176.6(2) . .
C9 C10 C11 C12 179.1(2) . .
C24 C10 C11 C12 0.7(4) . .
C10 C11 C12 C13 -177.2(2) . .
N3 C11 C12 C13 0.4(3) . .
C11 C12 C13 C14 0.3(3) . .
C12 C13 C14 N3 -0.9(3) . .
C12 C13 C14 S1 173.6(2) . 3_656
C4 C5 C15 C20 89.4(3) . .
C6 C5 C15 C20 -90.2(3) . .
C4 C5 C15 C16 -90.1(3) . .
C6 C5 C15 C16 90.4(3) . .
C2 C1 N1 C4 -0.7(3) . .
S1 C1 N1 C4 -177.28(17) . .
C5 C4 N1 C1 179.2(2) . .
C3 C4 N1 C1 0.5(3) . .
C8 C9 N2 C6 0.4(3) . .
C10 C9 N2 C6 -179.2(2) . .
C7 C6 N2 C9 0.0(3) . .
C5 C6 N2 C9 -178.5(2) . .
C20 C15 C16 C17 1.6(3) . .
C5 C15 C16 C17 -178.9(2) . .
C20 C15 C16 C21 -176.4(2) . .
C5 C15 C16 C21 3.0(3) . .
C15 C16 C17 C18 -0.1(3) . .
C21 C16 C17 C18 177.9(2) . .
C16 C17 C18 C19 -0.7(4) . .
C16 C17 C18 C22 -179.7(2) . .
C17 C18 C19 C20 0.0(4) . .
C22 C18 C19 C20 179.1(2) . .
C18 C19 C20 C15 1.4(4) . .
C18 C19 C20 C23 -176.9(2) . .
C16 C15 C20 C19 -2.2(3) . .
C5 C15 C20 C19 178.3(2) . .
C16 C15 C20 C23 176.1(2) . .
C5 C15 C20 C23 -3.4(4) . .
C13 C14 N3 C11 1.1(3) . .
S1 C14 N3 C11 -174.46(16) 3_656 .
C10 C11 N3 C14 176.8(2) . .
C12 C11 N3 C14 -0.9(3) . .
C11 C10 C24 C25 90.8(3) . .
C9 C10 C24 C25 -87.7(3) . .
C11 C10 C24 C29 -87.8(3) . .
C9 C10 C24 C29 93.7(3) . .
C29 C24 C25 C26 -2.7(4) . .
C10 C24 C25 C26 178.8(2) . .
C29 C24 C25 C30 175.3(2) . .
C10 C24 C25 C30 -3.2(4) . .
C24 C25 C26 C27 2.7(4) . .
C30 C25 C26 C27 -175.4(3) . .
C25 C26 C27 C28 -0.4(4) . .
C25 C26 C27 C31 178.5(3) . .
C26 C27 C28 C29 -1.9(4) . .
C31 C27 C28 C29 179.3(3) . .
C25 C24 C29 C28 0.5(3) . .
C10 C24 C29 C28 179.0(2) . .
C25 C24 C29 C32 -178.1(2) . .
C10 C24 C29 C32 0.4(3) . .
C27 C28 C29 C24 1.8(4) . .
C27 C28 C29 C32 -179.5(2) . .
N1 C1 S1 C14 -163.78(19) . 3_656
C2 C1 S1 C14 20.6(3) . 3_656
